data_4519017
loop_
_publ_author_name
'Ji, Chunqing'
'Liu, Shanshan'
'Su, Kongzhao'
'El-Sayed, El-Sayed M.'
'Liu, Heyuan'
'Wang, Wenjing'
'Qiu, Fenglei'
'Li, Xiyou'
'Yuan, Daqiang'

_publ_section_title
;
 Pyrogallol[4]arene Coordination Nanocapsule Micelle as Bioinspired Water
 Reduction Catalyst
;
_journal_name_full 'ACS Materials Letters'
_journal_page_first 1315
_journal_page_last 1320
_journal_paper_doi 10.1021/acsmaterialslett.1c00362
_journal_year 2021
_chemical_formula_sum 'C38 H0 Co4 N0 O20'
_chemical_formula_weight 1012.10
_space_group_crystal_system trigonal
_space_group_IT_number 148
_space_group_name_Hall '-R 3'
_space_group_name_H-M_alt 'R -3 :H'
_audit_creation_method SHELXL-2018/3
_cell_angle_alpha 90
_cell_angle_beta 90
_cell_angle_gamma 120
_cell_formula_units_Z 18
_cell_length_a 29.5302(9)
_cell_length_b 29.5302(9)
_cell_length_c 51.3571(12)
_cell_measurement_reflns_used 2956
_cell_measurement_temperature 100(2)
_cell_measurement_theta_max 62.8630
_cell_measurement_theta_min 4.6100
_cell_volume 38785.0(19)
_computing_structure_refinement 'SHELXL-2018/3 (Sheldrick, 2018)'
_diffrn_ambient_temperature 100(2)
_diffrn_detector_area_resol_mean 10.5594
_diffrn_measured_fraction_theta_full 0.998
_diffrn_measured_fraction_theta_max 0.966
_diffrn_measurement_device_type 'SuperNova (Cu) X-ray Source'
_diffrn_measurement_method '\w scans'
_diffrn_radiation_type CuK\a
_diffrn_radiation_wavelength 1.54184
_diffrn_reflns_av_R_equivalents 0.0793
_diffrn_reflns_av_unetI/netI 0.1259
_diffrn_reflns_Laue_measured_fraction_full 0.998
_diffrn_reflns_Laue_measured_fraction_max 0.966
_diffrn_reflns_limit_h_max 22
_diffrn_reflns_limit_h_min -34
_diffrn_reflns_limit_k_max 28
_diffrn_reflns_limit_k_min -25
_diffrn_reflns_limit_l_max 61
_diffrn_reflns_limit_l_min -39
_diffrn_reflns_number 32005
_diffrn_reflns_point_group_measured_fraction_full 0.998
_diffrn_reflns_point_group_measured_fraction_max 0.966
_diffrn_reflns_theta_full 67.684
_diffrn_reflns_theta_max 73.952
_diffrn_reflns_theta_min 3.562
_diffrn_source 'micro-focus sealed X-ray tube'
_exptl_absorpt_coefficient_mu 6.270
_exptl_absorpt_correction_T_max 1.00000
_exptl_absorpt_correction_T_min 0.69329
_exptl_absorpt_correction_type multi-scan
_exptl_crystal_colour block
_exptl_crystal_density_diffrn 0.780
_exptl_crystal_description red
_exptl_crystal_F_000 8928
_exptl_crystal_size_max 0.20
_exptl_crystal_size_mid 0.18
_exptl_crystal_size_min 0.15
_refine_diff_density_max 0.799
_refine_diff_density_min -0.330
_refine_diff_density_rms 0.073
_refine_ls_extinction_method none
_refine_ls_goodness_of_fit_ref 0.950
_refine_ls_hydrogen_treatment undef
_refine_ls_matrix_type full
_refine_ls_number_parameters 544
_refine_ls_number_reflns 16901
_refine_ls_number_restraints 1
_refine_ls_restrained_S_all 0.952
_refine_ls_R_factor_all 0.1693
_refine_ls_R_factor_gt 0.0897
_refine_ls_shift/su_max 0.001
_refine_ls_shift/su_mean 0.000
_refine_ls_structure_factor_coef Fsqd
_refine_ls_weighting_details 'w=1/[\s^2^(Fo^2^)+(0.1528P)^2^] where P=(Fo^2^+2Fc^2^)/3'
_refine_ls_weighting_scheme calc
_refine_ls_wR_factor_gt 0.2590
_refine_ls_wR_factor_ref 0.3065
_reflns_Friedel_coverage 0.000
_reflns_number_gt 6771
_reflns_number_total 16901
_reflns_threshold_expression 'I > 2\s(I)'
_cod_data_source_file tz1c00362_si_002.cif
_cod_data_source_block Co24PgC2
_cod_original_cell_volume 38785(3)
_cod_database_code 4519017
_shelx_shelxl_version_number 2018/3
_shelx_space_group_comment
;
The symmetry employed for this shelxl refinement is uniquely defined
by the following loop, which should always be used as a source of
symmetry information in preference to the above space-group names.
They are only intended as comments.
;

loop_
_space_group_symop_operation_xyz
'x, y, z'
'-y, x-y, z'
'-x+y, -x, z'
'x+2/3, y+1/3, z+1/3'
'-y+2/3, x-y+1/3, z+1/3'
'-x+y+2/3, -x+1/3, z+1/3'
'x+1/3, y+2/3, z+2/3'
'-y+1/3, x-y+2/3, z+2/3'
'-x+y+1/3, -x+2/3, z+2/3'
'-x, -y, -z'
'y, -x+y, -z'
'x-y, x, -z'
'-x+2/3, -y+1/3, -z+1/3'
'y+2/3, -x+y+1/3, -z+1/3'
'x-y+2/3, x+1/3, -z+1/3'
'-x+1/3, -y+2/3, -z+2/3'
'y+1/3, -x+y+2/3, -z+2/3'
'x-y+1/3, x+2/3, -z+2/3'

loop_
_atom_site_label
_atom_site_type_symbol
_atom_site_fract_x
_atom_site_fract_y
_atom_site_fract_z
_atom_site_U_iso_or_equiv
_atom_site_adp_type
_atom_site_occupancy
_atom_site_site_symmetry_order
_atom_site_calc_flag
_atom_site_refinement_flags_posn
_atom_site_refinement_flags_adp
_atom_site_refinement_flags_occupancy
_atom_site_disorder_assembly
_atom_site_disorder_group
Co4 Co 0.63057(5) 0.56748(5) 0.30724(2) 0.0882(5) Uani 1 1 d . . . . .
Co3 Co 0.78289(5) 0.62425(6) 0.35935(2) 0.0892(5) Uani 1 1 d . . . . .
Co2 Co 0.81538(5) 0.57120(6) 0.41845(2) 0.0858(4) Uani 1 1 d . . . . .
Co1 Co 0.71861(4) 0.41660(5) 0.46577(4) 0.1096(6) Uani 1 1 d D . . . .
O2 O 0.64093(17) 0.37555(17) 0.46778(13) 0.0944(19) Uani 1 1 d . . . . .
O9 O 0.46614(18) 0.45167(18) 0.34365(8) 0.0749(13) Uani 1 1 d . . . . .
O7 O 0.63712(17) 0.59692(18) 0.34402(8) 0.0732(13) Uani 1 1 d . . . . .
O12 O 0.45561(18) 0.30479(16) 0.44466(8) 0.0674(12) Uani 1 1 d . . . . .
O10 O 0.41455(19) 0.37221(17) 0.37072(8) 0.0728(13) Uani 1 1 d . . . . .
O4 O 0.75815(16) 0.55994(18) 0.44482(8) 0.0682(12) Uani 1 1 d . . . . .
O5 O 0.77610(19) 0.5954(2) 0.39539(9) 0.0857(16) Uani 1 1 d . . . . .
O1 O 0.53625(17) 0.33467(16) 0.46934(10) 0.0746(13) Uani 1 1 d . . . . .
O11 O 0.4184(2) 0.29457(18) 0.39560(9) 0.0963(18) Uani 1 1 d . . . . .
O6 O 0.71697(18) 0.6276(2) 0.37108(8) 0.0747(13) Uani 1 1 d . . . . .
O8 O 0.55801(19) 0.5149(2) 0.31986(8) 0.0910(17) Uani 1 1 d . . . . .
O3 O 0.70780(16) 0.47904(16) 0.46984(10) 0.0727(13) Uani 1 1 d . . . . .
C1 C 0.6362(2) 0.4968(2) 0.47510(10) 0.0534(15) Uani 1 1 d . . . . .
C32 C 0.6851(2) 0.5762(2) 0.44816(11) 0.0546(15) Uani 1 1 d . . . . .
C14 C 0.4458(2) 0.4277(2) 0.40966(10) 0.0527(14) Uani 1 1 d . . . . .
C6 C 0.5820(2) 0.4760(2) 0.47616(9) 0.0467(13) Uani 1 1 d . . . . .
C33 C 0.6536(2) 0.5937(2) 0.43597(11) 0.0526(14) Uani 1 1 d . . . . .
C2 C 0.6555(2) 0.4630(2) 0.47211(12) 0.0580(15) Uani 1 1 d . . . . .
C13 C 0.4312(3) 0.3814(3) 0.39635(12) 0.0656(17) Uani 1 1 d . . . . .
C23 C 0.5838(2) 0.5819(2) 0.38237(11) 0.0558(15) Uani 1 1 d . . . . .
C15 C 0.4629(2) 0.4323(2) 0.43530(11) 0.0535(15) Uani 1 1 d . . . . .
C10 C 0.4669(2) 0.3917(2) 0.44786(10) 0.0516(14) Uani 1 1 d . . . . .
C28 C 0.6633(2) 0.6118(2) 0.40996(11) 0.0565(15) Uani 1 1 d . . . . .
C31 C 0.7257(2) 0.5767(3) 0.43393(11) 0.0599(16) Uani 1 1 d . . . . .
C16 C 0.4415(2) 0.4710(2) 0.39558(11) 0.0592(16) Uani 1 1 d . . . . .
C34 C 0.6747(2) 0.5558(2) 0.47581(10) 0.0566(15) Uani 1 1 d . . . . .
C22 C 0.5918(3) 0.5699(3) 0.35778(11) 0.0657(17) Uani 1 1 d . . . . .
C4 C 0.5680(3) 0.3885(2) 0.47139(12) 0.0595(16) Uani 1 1 d . . . . .
C19 C 0.4950(2) 0.5062(2) 0.38233(10) 0.0546(15) Uani 1 1 d . . . . .
C24 C 0.5363(3) 0.5509(2) 0.39467(11) 0.0565(15) Uani 1 1 d . . . . .
C21 C 0.5514(3) 0.5259(3) 0.34502(11) 0.0695(19) Uani 1 1 d . . . . .
C11 C 0.4533(3) 0.3467(2) 0.43442(11) 0.0598(16) Uani 1 1 d . . . . .
C5 C 0.5469(2) 0.4212(2) 0.47468(10) 0.0538(15) Uani 1 1 d . . . . .
C7 C 0.4869(2) 0.3969(2) 0.47573(11) 0.0558(15) Uani 1 1 d . . . . .
C25 C 0.6291(3) 0.6293(2) 0.39583(11) 0.0596(16) Uani 1 1 d . . . . .
C30 C 0.7370(3) 0.5949(3) 0.40812(12) 0.0644(17) Uani 1 1 d . . . . .
C8 C 0.4687(3) 0.4262(3) 0.49297(11) 0.0620(16) Uani 1 1 d . . . . .
C20 C 0.5019(3) 0.4938(3) 0.35725(12) 0.0670(18) Uani 1 1 d . . . . .
C29 C 0.7048(3) 0.6119(3) 0.39616(11) 0.0624(16) Uani 1 1 d . . . . .
C3 C 0.6207(3) 0.4089(3) 0.47079(15) 0.0714(19) Uani 1 1 d . . . . .
O16 O 0.8628(3) 0.6529(3) 0.43421(15) 0.139(3) Uani 1 1 d . . . . .
C12 C 0.4340(3) 0.3396(3) 0.40855(12) 0.0695(19) Uani 1 1 d . . . . .
C35 C 0.6582(3) 0.5863(3) 0.49284(11) 0.0718(19) Uani 1 1 d . . . . .
C9 C 0.4826(3) 0.4240(3) 0.52228(11) 0.0692(19) Uani 1 1 d . . . . .
O17 O 0.8305(3) 0.7055(3) 0.37400(13) 0.135(2) Uani 1 1 d . . . . .
C26 C 0.6096(3) 0.6579(3) 0.41457(14) 0.083(2) Uani 1 1 d . . . . .
C38 C 0.6914(6) 0.5060(6) 0.3340(3) 0.186(2) Uani 1 1 d . . . . .
C17 C 0.4243(3) 0.4998(3) 0.41378(16) 0.096(3) Uani 1 1 d . . . . .
O19 O 0.6534(4) 0.5131(3) 0.31920(19) 0.186(2) Uani 1 1 d . . . . .
O18 O 0.7385(4) 0.5419(4) 0.34762(19) 0.186(2) Uani 1 1 d . . . . .
O20 O 0.6023(3) 0.6195(3) 0.29391(15) 0.148(3) Uani 1 1 d . . . . .
C37 C 0.7328(7) 0.4404(7) 0.4024(3) 0.213(3) Uani 1 1 d . . . . .
O13 O 0.7182(4) 0.4162(4) 0.4234(2) 0.213(3) Uani 1 1 d . . . . .
C36 C 0.6525(4) 0.5663(4) 0.52234(17) 0.121(3) Uani 1 1 d . . . . .
O15 O 0.7682(4) 0.4935(4) 0.39925(18) 0.213(3) Uani 1 1 d . . . . .
O14 O 0.7190(5) 0.4141(5) 0.51017(16) 0.282(7) Uani 1 1 d D . . . .
C18 C 0.4131(6) 0.5396(6) 0.3974(3) 0.196(6) Uani 1 1 d . . . . .
C27A C 0.5833(7) 0.6823(6) 0.3991(3) 0.088(5) Uani 0.5 1 d . . P . .
C27B C 0.6579(8) 0.7102(7) 0.4224(4) 0.125(7) Uani 0.5 1 d . . P . .

loop_
_atom_site_aniso_label
_atom_site_aniso_U_11
_atom_site_aniso_U_22
_atom_site_aniso_U_33
_atom_site_aniso_U_23
_atom_site_aniso_U_13
_atom_site_aniso_U_12
Co4 0.0741(8) 0.1059(10) 0.0445(6) -0.0129(6) 0.0134(5) 0.0150(7)
Co3 0.0929(9) 0.1549(13) 0.0465(6) 0.0227(7) 0.0153(6) 0.0820(9)
Co2 0.0875(9) 0.1376(12) 0.0603(7) 0.0304(7) 0.0176(6) 0.0773(9)
Co1 0.0479(7) 0.0558(7) 0.2264(19) -0.0027(9) -0.0005(9) 0.0270(6)
O2 0.054(3) 0.054(3) 0.181(6) 0.005(3) 0.009(3) 0.032(2)
O9 0.070(3) 0.084(3) 0.047(2) -0.008(2) -0.004(2) 0.021(3)
O7 0.064(3) 0.086(3) 0.047(2) -0.007(2) 0.005(2) 0.021(3)
O12 0.097(3) 0.059(3) 0.056(2) -0.011(2) -0.013(2) 0.046(3)
O10 0.102(4) 0.073(3) 0.040(2) -0.003(2) -0.010(2) 0.041(3)
O4 0.067(3) 0.089(3) 0.059(3) 0.012(2) 0.007(2) 0.047(3)
O5 0.081(3) 0.144(5) 0.057(3) 0.017(3) 0.021(2) 0.075(3)
O1 0.064(3) 0.054(3) 0.114(4) -0.003(3) 0.002(3) 0.036(2)
O11 0.172(6) 0.065(3) 0.059(3) -0.018(2) -0.029(3) 0.065(4)
O6 0.080(3) 0.111(4) 0.042(2) 0.011(2) 0.010(2) 0.055(3)
O8 0.083(3) 0.110(4) 0.042(2) -0.025(2) 0.006(2) 0.021(3)
O3 0.050(3) 0.061(3) 0.107(4) -0.001(3) 0.001(2) 0.027(2)
C1 0.067(4) 0.056(4) 0.039(3) -0.009(3) 0.002(3) 0.032(3)
C32 0.074(4) 0.048(3) 0.042(3) -0.003(3) 0.004(3) 0.031(3)
C14 0.060(4) 0.069(4) 0.035(3) -0.002(3) 0.008(3) 0.036(3)
C6 0.057(4) 0.052(3) 0.032(3) -0.006(2) -0.005(2) 0.027(3)
C33 0.064(4) 0.046(3) 0.043(3) -0.010(3) -0.008(3) 0.024(3)
C2 0.057(4) 0.055(4) 0.068(4) -0.008(3) 0.003(3) 0.033(3)
C13 0.083(5) 0.073(4) 0.045(3) 0.003(3) -0.003(3) 0.042(4)
C23 0.069(4) 0.065(4) 0.040(3) -0.001(3) -0.008(3) 0.039(3)
C15 0.051(3) 0.071(4) 0.041(3) -0.007(3) 0.008(3) 0.032(3)
C10 0.053(3) 0.063(4) 0.042(3) -0.006(3) 0.003(3) 0.031(3)
C28 0.057(4) 0.064(4) 0.044(3) -0.009(3) 0.002(3) 0.028(3)
C31 0.065(4) 0.075(4) 0.050(3) -0.005(3) -0.001(3) 0.042(4)
C16 0.073(4) 0.065(4) 0.048(3) 0.005(3) 0.014(3) 0.041(4)
C34 0.070(4) 0.062(4) 0.039(3) 0.001(3) 0.007(3) 0.033(3)
C22 0.068(4) 0.079(5) 0.043(3) -0.008(3) 0.004(3) 0.031(4)
C4 0.066(4) 0.050(4) 0.071(4) 0.004(3) 0.017(3) 0.035(3)
C19 0.064(4) 0.064(4) 0.037(3) 0.000(3) 0.001(3) 0.033(3)
C24 0.071(4) 0.063(4) 0.048(3) 0.005(3) -0.002(3) 0.043(4)
C21 0.079(5) 0.087(5) 0.038(3) -0.004(3) 0.006(3) 0.038(4)
C11 0.086(5) 0.061(4) 0.042(3) -0.006(3) -0.005(3) 0.044(4)
C5 0.063(4) 0.069(4) 0.037(3) -0.002(3) 0.003(3) 0.039(3)
C7 0.061(4) 0.074(4) 0.045(3) -0.005(3) 0.006(3) 0.043(3)
C25 0.074(4) 0.070(4) 0.051(3) -0.005(3) 0.000(3) 0.047(4)
C30 0.070(4) 0.090(5) 0.046(3) 0.010(3) 0.011(3) 0.049(4)
C8 0.075(4) 0.075(4) 0.047(3) -0.010(3) 0.003(3) 0.046(4)
C20 0.071(4) 0.077(5) 0.048(4) 0.005(3) 0.010(3) 0.034(4)
C29 0.077(4) 0.074(4) 0.044(3) 0.000(3) 0.007(3) 0.043(4)
C3 0.064(4) 0.063(4) 0.098(5) -0.006(4) 0.004(4) 0.039(4)
O16 0.138(6) 0.121(5) 0.145(6) 0.012(5) -0.012(5) 0.054(5)
C12 0.100(5) 0.066(4) 0.044(3) -0.011(3) -0.004(3) 0.044(4)
C35 0.097(5) 0.085(5) 0.039(3) -0.009(3) 0.002(3) 0.050(4)
C9 0.096(5) 0.089(5) 0.033(3) 0.000(3) 0.005(3) 0.054(4)
O17 0.120(5) 0.134(6) 0.122(5) -0.006(4) -0.028(4) 0.040(4)
C26 0.120(7) 0.074(5) 0.068(4) -0.010(4) -0.006(4) 0.059(5)
C38 0.201(7) 0.172(5) 0.197(6) -0.033(4) -0.044(5) 0.102(5)
C17 0.126(7) 0.117(7) 0.086(5) 0.017(5) 0.027(5) 0.093(6)
O19 0.201(7) 0.172(5) 0.197(6) -0.033(4) -0.044(5) 0.102(5)
O18 0.201(7) 0.172(5) 0.197(6) -0.033(4) -0.044(5) 0.102(5)
O20 0.133(6) 0.160(7) 0.150(6) 0.019(5) -0.034(5) 0.072(5)
C37 0.250(8) 0.182(7) 0.143(5) -0.034(5) -0.015(5) 0.060(6)
O13 0.250(8) 0.182(7) 0.143(5) -0.034(5) -0.015(5) 0.060(6)
C36 0.158(9) 0.148(9) 0.078(6) -0.009(6) -0.004(6) 0.091(8)
O15 0.250(8) 0.182(7) 0.143(5) -0.034(5) -0.015(5) 0.060(6)
O14 0.326(16) 0.322(15) 0.202(12) 0.115(11) 0.043(10) 0.165(13)
C18 0.226(16) 0.230(16) 0.183(14) 0.057(12) 0.036(12) 0.153(14)
C27A 0.108(12) 0.103(12) 0.092(11) -0.013(9) -0.010(9) 0.082(11)
C27B 0.160(18) 0.085(12) 0.108(13) -0.048(11) -0.077(13) 0.045(12)

loop_
_atom_type_symbol
_atom_type_description
_atom_type_scat_dispersion_real
_atom_type_scat_dispersion_imag
_atom_type_scat_source
C C 0.0181 0.0091 'International Tables Vol C Tables 4.2.6.8 and 6.1.1.4'
H H 0.0000 0.0000 'International Tables Vol C Tables 4.2.6.8 and 6.1.1.4'
Co Co -2.3653 3.6143 'International Tables Vol C Tables 4.2.6.8 and 6.1.1.4'
N N 0.0311 0.0180 'International Tables Vol C Tables 4.2.6.8 and 6.1.1.4'
O O 0.0492 0.0322 'International Tables Vol C Tables 4.2.6.8 and 6.1.1.4'

loop_
_geom_angle_atom_site_label_1
_geom_angle_atom_site_label_2
_geom_angle_atom_site_label_3
_geom_angle
_geom_angle_site_symmetry_1
_geom_angle_site_symmetry_3
_geom_angle_publ_flag
O11 Co4 O8 100.71(18) 17 . ?
O11 Co4 O7 176.7(2) 17 . ?
O8 Co4 O7 82.50(17) . . ?
O11 Co4 O10 82.29(17) 17 17 ?
O8 Co4 O10 176.83(19) . 17 ?
O7 Co4 O10 94.48(17) . 17 ?
O11 Co4 O19 87.9(3) 17 . ?
O8 Co4 O19 86.6(3) . . ?
O7 Co4 O19 93.2(3) . . ?
O10 Co4 O19 94.5(3) 17 . ?
O11 Co4 O20 90.3(3) 17 . ?
O8 Co4 O20 90.6(3) . . ?
O7 Co4 O20 88.8(3) . . ?
O10 Co4 O20 88.4(2) 17 . ?
O19 Co4 O20 176.3(3) . . ?
O5 Co3 O9 176.42(19) . 17 ?
O5 Co3 O8 100.44(18) . 17 ?
O9 Co3 O8 82.94(18) 17 17 ?
O5 Co3 O6 81.73(18) . . ?
O9 Co3 O6 94.91(17) 17 . ?
O8 Co3 O6 177.6(2) 17 . ?
O5 Co3 O18 84.6(3) . . ?
O9 Co3 O18 94.5(3) 17 . ?
O8 Co3 O18 86.8(3) 17 . ?
O6 Co3 O18 94.5(3) . . ?
O5 Co3 O17 91.2(3) . . ?
O9 Co3 O17 89.9(2) 17 . ?
O8 Co3 O17 91.6(3) 17 . ?
O6 Co3 O17 87.2(2) . . ?
O18 Co3 O17 175.2(3) . . ?
O5 Co2 O11 103.16(18) . 3_665 ?
O5 Co2 O12 174.05(18) . 3_665 ?
O11 Co2 O12 82.77(17) 3_665 3_665 ?
O5 Co2 O4 82.69(17) . . ?
O11 Co2 O4 173.95(18) 3_665 . ?
O12 Co2 O4 91.39(17) 3_665 . ?
O5 Co2 O15 86.1(3) . . ?
O11 Co2 O15 87.1(3) 3_665 . ?
O12 Co2 O15 93.8(3) 3_665 . ?
O4 Co2 O15 94.9(3) . . ?
O5 Co2 O16 89.5(3) . . ?
O11 Co2 O16 91.0(3) 3_665 . ?
O12 Co2 O16 90.9(2) 3_665 . ?
O4 Co2 O16 87.5(2) . . ?
O15 Co2 O16 174.6(3) . . ?
O2 Co1 O2 99.9(2) 3_665 . ?
O2 Co1 O3 170.2(3) 3_665 . ?
O2 Co1 O3 83.75(18) . . ?
O2 Co1 O1 83.81(18) 3_665 3_665 ?
O2 Co1 O1 170.9(3) . 3_665 ?
O3 Co1 O1 91.33(18) . 3_665 ?
O2 Co1 O13 92.9(4) 3_665 . ?
O2 Co1 O13 92.7(3) . . ?
O3 Co1 O13 96.0(3) . . ?
O1 Co1 O13 95.4(3) 3_665 . ?
O2 Co1 O14 85.0(4) 3_665 . ?
O2 Co1 O14 87.2(4) . . ?
O3 Co1 O14 86.1(4) . . ?
O1 Co1 O14 84.9(4) 3_665 . ?
O13 Co1 O14 177.9(5) . . ?
C3 O2 Co1 110.2(4) . 2_655 ?
C3 O2 Co1 110.3(4) . . ?
Co1 O2 Co1 139.5(2) 2_655 . ?
C20 O9 Co3 111.7(4) . 18_545 ?
C22 O7 Co4 111.9(4) . . ?
C11 O12 Co2 111.2(3) . 2_655 ?
C13 O10 Co4 110.6(4) . 18_545 ?
C31 O4 Co2 109.4(4) . . ?
C30 O5 Co3 111.3(4) . . ?
C30 O5 Co2 111.0(4) . . ?
Co3 O5 Co2 137.5(2) . . ?
C4 O1 Co1 108.4(4) . 2_655 ?
C12 O11 Co4 112.3(4) . 18_545 ?
C12 O11 Co2 109.7(4) . 2_655 ?
Co4 O11 Co2 137.8(2) 18_545 2_655 ?
C29 O6 Co3 110.5(4) . . ?
C21 O8 Co4 109.9(4) . . ?
C21 O8 Co3 109.9(4) . 18_545 ?
Co4 O8 Co3 140.2(2) . 18_545 ?
C2 O3 Co1 110.8(4) . . ?
C2 C1 C6 118.7(5) . . ?
C2 C1 C34 119.1(6) . . ?
C6 C1 C34 122.1(5) . . ?
C31 C32 C33 118.7(5) . . ?
C31 C32 C34 119.8(6) . . ?
C33 C32 C34 121.5(6) . . ?
C13 C14 C15 118.5(6) . . ?
C13 C14 C16 118.4(5) . . ?
C15 C14 C16 123.1(5) . . ?
C1 C6 C5 121.3(5) . . ?
C28 C33 C32 120.7(6) . . ?
O3 C2 C1 123.8(6) . . ?
O3 C2 C3 116.4(5) . . ?
C1 C2 C3 119.8(6) . . ?
O10 C13 C14 124.5(6) . . ?
O10 C13 C12 114.6(6) . . ?
C14 C13 C12 120.9(6) . . ?
C22 C23 C24 120.0(6) . . ?
C22 C23 C25 118.0(6) . . ?
C24 C23 C25 122.0(5) . . ?
C14 C15 C10 122.0(5) . . ?
C11 C10 C15 118.9(5) . . ?
C11 C10 C7 119.0(6) . . ?
C15 C10 C7 122.1(5) . . ?
C33 C28 C29 119.0(6) . . ?
C33 C28 C25 122.3(5) . . ?
C29 C28 C25 118.7(5) . . ?
O4 C31 C32 121.6(5) . . ?
O4 C31 C30 116.0(5) . . ?
C32 C31 C30 122.3(6) . . ?
C17 C16 C14 111.7(5) . . ?
C17 C16 C19 114.2(6) . . ?
C14 C16 C19 106.7(5) . . ?
C35 C34 C32 111.7(5) . . ?
C35 C34 C1 114.7(5) . . ?
C32 C34 C1 108.5(5) . . ?
C23 C22 O7 125.1(6) . . ?
C23 C22 C21 119.6(6) . . ?
O7 C22 C21 115.3(5) . . ?
C3 C4 O1 118.2(5) . . ?
C3 C4 C5 120.3(6) . . ?
O1 C4 C5 121.5(6) . . ?
C20 C19 C24 119.4(6) . . ?
C20 C19 C16 117.9(6) . . ?
C24 C19 C16 122.7(5) . . ?
C23 C24 C19 121.7(5) . . ?
O8 C21 C22 120.2(6) . . ?
O8 C21 C20 118.4(6) . . ?
C22 C21 C20 121.3(6) . . ?
C10 C11 O12 123.8(5) . . ?
C10 C11 C12 121.1(6) . . ?
O12 C11 C12 115.0(5) . . ?
C4 C5 C6 118.1(5) . . ?
C4 C5 C7 119.2(6) . . ?
C6 C5 C7 122.7(5) . . ?
C8 C7 C10 112.2(5) . . ?
C8 C7 C5 114.1(5) . . ?
C10 C7 C5 108.1(5) . . ?
C28 C25 C23 109.0(5) . . ?
C28 C25 C26 111.9(5) . . ?
C23 C25 C26 112.4(5) . . ?
O5 C30 C31 120.6(6) . . ?
O5 C30 C29 121.2(5) . . ?
C31 C30 C29 118.1(6) . . ?
C7 C8 C9 111.3(5) . . ?
O9 C20 C19 125.0(6) . . ?
O9 C20 C21 116.9(6) . . ?
C19 C20 C21 118.1(6) . . ?
O6 C29 C30 115.1(6) . . ?
O6 C29 C28 123.8(6) . . ?
C30 C29 C28 121.1(5) . . ?
C4 C3 O2 119.4(6) . . ?
C4 C3 C2 121.8(6) . . ?
O2 C3 C2 118.8(6) . . ?
O11 C12 C11 121.4(6) . . ?
O11 C12 C13 120.1(6) . . ?
C11 C12 C13 118.5(6) . . ?
C34 C35 C36 109.5(6) . . ?
C27A C26 C27B 95.6(10) . . ?
C27A C26 C25 110.3(8) . . ?
C27B C26 C25 107.1(10) . . ?
O18 C38 O19 132.8(13) . . ?
C16 C17 C18 109.8(8) . . ?
C38 O19 Co4 145.1(9) . . ?
C38 O18 Co3 140.4(9) . . ?
O13 C37 O15 126.8(16) . . ?
C37 O13 Co1 149.6(12) . . ?
C37 O15 Co2 146.8(10) . . ?

loop_
_geom_bond_atom_site_label_1
_geom_bond_atom_site_label_2
_geom_bond_distance
_geom_bond_site_symmetry_2
_geom_bond_publ_flag
Co4 O11 1.983(5) 17 ?
Co4 O8 2.024(5) . ?
Co4 O7 2.048(4) . ?
Co4 O10 2.083(5) 17 ?
Co4 O19 2.120(9) . ?
Co4 O20 2.194(7) . ?
Co3 O5 2.005(4) . ?
Co3 O9 2.029(4) 17 ?
Co3 O8 2.044(5) 17 ?
Co3 O6 2.087(4) . ?
Co3 O18 2.193(9) . ?
Co3 O17 2.220(7) . ?
Co2 O5 2.022(5) . ?
Co2 O11 2.035(5) 3_665 ?
Co2 O12 2.056(4) 3_665 ?
Co2 O4 2.059(4) . ?
Co2 O15 2.232(10) . ?
Co2 O16 2.249(7) . ?
Co1 O2 1.981(4) 3_665 ?
Co1 O2 1.991(4) . ?
Co1 O3 2.033(4) . ?
Co1 O1 2.060(4) 3_665 ?
Co1 O13 2.177(10) . ?
Co1 O14 2.281(8) . ?
O2 C3 1.392(7) . ?
O9 C20 1.355(8) . ?
O7 C22 1.364(7) . ?
O12 C11 1.378(7) . ?
O10 C13 1.384(7) . ?
O4 C31 1.397(7) . ?
O5 C30 1.321(7) . ?
O1 C4 1.388(7) . ?
O11 C12 1.347(7) . ?
O6 C29 1.356(7) . ?
O8 C21 1.370(7) . ?
O3 C2 1.376(7) . ?
C1 C2 1.381(8) . ?
C1 C6 1.401(8) . ?
C1 C34 1.534(8) . ?
C32 C31 1.398(8) . ?
C32 C33 1.415(8) . ?
C32 C34 1.512(8) . ?
C14 C13 1.390(8) . ?
C14 C15 1.393(8) . ?
C14 C16 1.526(8) . ?
C6 C5 1.421(8) . ?
C33 C28 1.413(8) . ?
C2 C3 1.404(9) . ?
C13 C12 1.423(9) . ?
C23 C22 1.363(8) . ?
C23 C24 1.386(8) . ?
C23 C25 1.535(9) . ?
C15 C10 1.417(8) . ?
C10 C11 1.366(8) . ?
C10 C7 1.527(8) . ?
C28 C29 1.416(8) . ?
C28 C25 1.530(8) . ?
C31 C30 1.406(8) . ?
C16 C17 1.513(9) . ?
C16 C19 1.549(8) . ?
C34 C35 1.502(8) . ?
C22 C21 1.410(9) . ?
C4 C3 1.360(9) . ?
C4 C5 1.396(8) . ?
C19 C20 1.382(8) . ?
C19 C24 1.420(8) . ?
C21 C20 1.430(9) . ?
C11 C12 1.419(8) . ?
C5 C7 1.545(8) . ?
C7 C8 1.511(8) . ?
C25 C26 1.565(9) . ?
C30 C29 1.416(9) . ?
C8 C9 1.570(8) . ?
C35 C36 1.604(11) . ?
C26 C27A 1.520(15) . ?
C26 C27B 1.543(18) . ?
C38 O18 1.441(15) . ?
C38 O19 1.455(16) . ?
C17 C18 1.610(14) . ?
C37 O13 1.243(17) . ?
C37 O15 1.393(17) . ?
